data_4324921
loop_
_publ_author_name
'Rajneesh Kumar Prajapati'
'Sandeep Verma'

_publ_section_title
;
 Adenine Coordination around a Cu6I6 Core
;
_journal_name_full 'Inorganic Chemistry'
_journal_page_first 3180
_journal_page_last 3182
_journal_paper_doi 10.1021/ic200188a
_journal_volume 50
_journal_year 2011
_chemical_formula_moiety 'C8 H8 Ag N6 S, Cl O4'
_chemical_formula_sum 'C8 H8 Ag Cl N6 O4 S'
_chemical_formula_weight 427.58
_chemical_name_common 9-(2-thiocyanatoethyl)adenine_AgClO4
_chemical_name_systematic
;
 ?
;
_space_group_IT_number 15
_symmetry_cell_setting monoclinic
_symmetry_space_group_name_Hall '-C 2yc'
_symmetry_space_group_name_H-M 'C 1 2/c 1'
_atom_sites_solution_hydrogens geom
_atom_sites_solution_primary direct
_atom_sites_solution_secondary difmap
_audit_creation_method SHELXL-97
_cell_angle_alpha 90.000
_cell_angle_beta 92.867(5)
_cell_angle_gamma 90.000
_cell_formula_units_Z 8
_cell_length_a 13.621(5)
_cell_length_b 11.980(3)
_cell_length_c 16.180(6)
_cell_measurement_reflns_used 999
_cell_measurement_temperature 100(2)
_cell_measurement_theta_max 25.99
_cell_measurement_theta_min 2.27
_cell_volume 2636.9(15)
_computing_cell_refinement 'SAINT 6.45 ( Bruker, 2003)'
_computing_data_collection 'SMART 5.628 (Bruker, 2003)'
_computing_data_reduction 'SAINT 6.45 ( Bruker, 2003)'
_computing_molecular_graphics 'diamond 3.1d'
_computing_structure_refinement 'SHELXL-97 (Sheldrick, 1997)'
_computing_structure_solution SIR-97
_diffrn_ambient_temperature 100(2)
_diffrn_measured_fraction_theta_full 0.995
_diffrn_measured_fraction_theta_max 0.995
_diffrn_measurement_device_type 'CCD area Detector'
_diffrn_measurement_method 'Phi-Omega scans'
_diffrn_radiation_monochromator graphite
_diffrn_radiation_source 'fine-focus sealed tube'
_diffrn_radiation_type MoK\a
_diffrn_radiation_wavelength 0.71069
_diffrn_reflns_av_R_equivalents 0.0432
_diffrn_reflns_av_sigmaI/netI 0.0468
_diffrn_reflns_limit_h_max 16
_diffrn_reflns_limit_h_min -16
_diffrn_reflns_limit_k_max 11
_diffrn_reflns_limit_k_min -14
_diffrn_reflns_limit_l_max 19
_diffrn_reflns_limit_l_min -19
_diffrn_reflns_number 7114
_diffrn_reflns_theta_full 25.99
_diffrn_reflns_theta_max 25.99
_diffrn_reflns_theta_min 2.27
_exptl_absorpt_coefficient_mu 1.916
_exptl_absorpt_correction_T_max 0.8618
_exptl_absorpt_correction_T_min 0.7621
_exptl_absorpt_correction_type psi-scan
_exptl_absorpt_process_details '(North et al., 1968)'
_exptl_crystal_colour colorless
_exptl_crystal_density_diffrn 2.154
_exptl_crystal_description block
_exptl_crystal_F_000 1680
_exptl_crystal_size_max 0.15
_exptl_crystal_size_mid 0.13
_exptl_crystal_size_min 0.08
_refine_diff_density_max 1.629
_refine_diff_density_min -1.099
_refine_diff_density_rms 0.276
_refine_ls_extinction_method none
_refine_ls_goodness_of_fit_ref 1.183
_refine_ls_hydrogen_treatment constr
_refine_ls_matrix_type full
_refine_ls_number_parameters 191
_refine_ls_number_reflns 2584
_refine_ls_number_restraints 0
_refine_ls_restrained_S_all 1.183
_refine_ls_R_factor_all 0.0466
_refine_ls_R_factor_gt 0.0389
_refine_ls_shift/su_max 0.001
_refine_ls_shift/su_mean 0.000
_refine_ls_structure_factor_coef Fsqd
_refine_ls_weighting_details 'calc w=1/[\s^2^(Fo^2^)+(0.0727P)^2^+0.0000P] where P=(Fo^2^+2Fc^2^)/3'
_refine_ls_weighting_scheme calc
_refine_ls_wR_factor_gt 0.0996
_refine_ls_wR_factor_ref 0.1221
_reflns_number_gt 2299
_reflns_number_total 2584
_reflns_threshold_expression >2sigma(I)
_cod_data_source_file ic200188a_si_002_3.cif
_cod_data_source_block Complex-3
_cod_original_sg_symbol_H-M 'C 2/c'
_cod_database_code 4324921

loop_
_symmetry_equiv_pos_as_xyz
'x, y, z'
'-x, y, -z+1/2'
'x+1/2, y+1/2, z'
'-x+1/2, y+1/2, -z+1/2'
'-x, -y, -z'
'x, -y, z-1/2'
'-x+1/2, -y+1/2, -z'
'x+1/2, -y+1/2, z-1/2'

loop_
_atom_site_label
_atom_site_type_symbol
_atom_site_fract_x
_atom_site_fract_y
_atom_site_fract_z
_atom_site_U_iso_or_equiv
_atom_site_adp_type
_atom_site_occupancy
_atom_site_symmetry_multiplicity
_atom_site_calc_flag
_atom_site_refinement_flags
Ag1 Ag 0.67888(2) 0.01501(3) 0.814049(18) 0.02094(17) Uani 1 1 d .
Cl1 Cl 0.70923(8) -0.01415(8) 0.53714(6) 0.0198(3) Uani 1 1 d .
S3 S 0.90389(8) 0.23269(9) 0.40782(6) 0.0233(3) Uani 1 1 d .
N9 N 0.9816(2) 0.2314(3) 0.60160(18) 0.0165(7) Uani 1 1 d .
N3 N 0.9295(2) 0.0596(3) 0.66608(19) 0.0174(7) Uani 1 1 d .
N6 N 0.7727(3) 0.2730(3) 0.8151(2) 0.0219(8) Uani 1 1 d .
H6A H 0.7376 0.2443 0.8524 0.026 Uiso 1 1 calc R
H6B H 0.7766 0.3443 0.8102 0.026 Uiso 1 1 calc R
C6 C 0.8213(3) 0.2065(3) 0.7645(2) 0.0164(8) Uani 1 1 d .
N10 N 1.0603(3) 0.3448(4) 0.3335(2) 0.0312(9) Uani 1 1 d .
C9 C 1.0418(3) 0.1843(4) 0.5376(2) 0.0181(8) Uani 1 1 d .
H9A H 1.0853 0.1281 0.5623 0.022 Uiso 1 1 calc R
H9B H 1.0821 0.2429 0.5156 0.022 Uiso 1 1 calc R
C4 C 0.9298(3) 0.1707(3) 0.6567(2) 0.0171(8) Uani 1 1 d .
C5 C 0.8799(3) 0.2487(3) 0.7019(2) 0.0161(8) Uani 1 1 d .
N7 N 0.8988(2) 0.3558(3) 0.6744(2) 0.0187(7) Uani 1 1 d .
N1 N 0.8149(2) 0.0946(3) 0.77225(18) 0.0168(7) Uani 1 1 d .
C2 C 0.8704(3) 0.0284(3) 0.7246(3) 0.0181(8) Uani 1 1 d .
H2 H 0.8663 -0.0480 0.7341 0.022 Uiso 1 1 calc R
C8 C 0.9607(3) 0.3400(3) 0.6142(2) 0.0196(8) Uani 1 1 d .
H8 H 0.9868 0.3979 0.5839 0.023 Uiso 1 1 calc R
C10 C 0.9797(3) 0.1322(3) 0.4675(2) 0.0182(8) Uani 1 1 d .
H10A H 0.9371 0.0763 0.4903 0.022 Uiso 1 1 calc R
H10B H 1.0226 0.0945 0.4305 0.022 Uiso 1 1 calc R
C11 C 0.9973(3) 0.3003(4) 0.3636(2) 0.0243(9) Uani 1 1 d .
O1 O 0.7539(2) 0.0844(3) 0.5056(2) 0.0377(8) Uani 1 1 d .
O2 O 0.6813(3) 0.0039(2) 0.6210(2) 0.0294(8) Uani 1 1 d .
O3 O 0.6228(3) -0.0408(3) 0.4870(2) 0.0398(9) Uani 1 1 d .
O4 O 0.7776(3) -0.1056(3) 0.5367(2) 0.0459(10) Uani 1 1 d .

loop_
_atom_site_aniso_label
_atom_site_aniso_U_11
_atom_site_aniso_U_22
_atom_site_aniso_U_33
_atom_site_aniso_U_23
_atom_site_aniso_U_13
_atom_site_aniso_U_12
Ag1 0.0241(2) 0.0169(2) 0.0226(2) -0.00005(11) 0.00928(16) -0.00362(11)
Cl1 0.0194(5) 0.0200(6) 0.0208(5) 0.0051(4) 0.0076(4) 0.0033(4)
S3 0.0213(5) 0.0244(6) 0.0243(5) 0.0046(4) 0.0022(4) 0.0007(4)
N9 0.0160(16) 0.0174(18) 0.0164(15) 0.0001(13) 0.0047(12) 0.0012(13)
N3 0.0184(17) 0.0163(18) 0.0178(15) -0.0024(13) 0.0035(13) 0.0016(14)
N6 0.0275(19) 0.0173(19) 0.0221(16) 0.0008(14) 0.0133(14) -0.0027(14)
C6 0.0131(18) 0.020(2) 0.0162(17) -0.0019(15) 0.0021(14) -0.0021(15)
N10 0.036(2) 0.031(2) 0.0263(18) 0.0043(17) 0.0013(17) -0.0093(18)
C9 0.0175(19) 0.019(2) 0.0184(18) -0.0017(16) 0.0061(15) 0.0026(16)
C4 0.0146(19) 0.018(2) 0.0181(17) 0.0020(15) -0.0014(14) 0.0016(16)
C5 0.0157(18) 0.017(2) 0.0158(17) -0.0029(15) 0.0016(15) -0.0003(15)
N7 0.0208(18) 0.0159(18) 0.0202(16) -0.0013(14) 0.0085(13) -0.0027(13)
N1 0.0178(16) 0.0153(18) 0.0178(15) -0.0002(13) 0.0054(13) -0.0012(13)
C2 0.018(2) 0.013(2) 0.023(2) 0.0014(15) 0.0014(16) 0.0013(15)
C8 0.021(2) 0.016(2) 0.0223(18) 0.0006(16) 0.0062(16) -0.0014(16)
C10 0.024(2) 0.013(2) 0.0183(18) -0.0006(15) 0.0064(16) 0.0021(16)
C11 0.031(2) 0.021(2) 0.0202(19) 0.0024(17) -0.0005(17) -0.0014(19)
O1 0.0259(17) 0.035(2) 0.053(2) 0.0202(17) 0.0087(15) -0.0049(14)
O2 0.042(2) 0.0262(18) 0.0210(17) 0.0011(12) 0.0089(16) 0.0056(14)
O3 0.048(2) 0.037(2) 0.0334(19) 0.0086(16) -0.0132(16) -0.0181(18)
O4 0.053(2) 0.038(2) 0.050(2) 0.0161(17) 0.0325(18) 0.0275(18)

loop_
_atom_type_symbol
_atom_type_description
_atom_type_scat_dispersion_real
_atom_type_scat_dispersion_imag
_atom_type_scat_source
C C 0.0033 0.0016 'International Tables Vol C Tables 4.2.6.8 and 6.1.1.4'
H H 0.0000 0.0000 'International Tables Vol C Tables 4.2.6.8 and 6.1.1.4'
N N 0.0061 0.0033 'International Tables Vol C Tables 4.2.6.8 and 6.1.1.4'
O O 0.0106 0.0060 'International Tables Vol C Tables 4.2.6.8 and 6.1.1.4'
S S 0.1246 0.1234 'International Tables Vol C Tables 4.2.6.8 and 6.1.1.4'
Cl Cl 0.1484 0.1585 'International Tables Vol C Tables 4.2.6.8 and 6.1.1.4'
Ag Ag -0.8971 1.1015 'International Tables Vol C Tables 4.2.6.8 and 6.1.1.4'

loop_
_geom_angle_atom_site_label_1
_geom_angle_atom_site_label_2
_geom_angle_atom_site_label_3
_geom_angle
_geom_angle_site_symmetry_1
_geom_angle_site_symmetry_3
N7 Ag1 N1 144.40(12) 4_646 .
N7 Ag1 N10 105.72(14) 4_646 8_456
N1 Ag1 N10 108.79(14) . 8_456
O3 Cl1 O1 109.5(2) . .
O3 Cl1 O4 110.0(2) . .
O1 Cl1 O4 109.8(2) . .
O3 Cl1 O2 108.6(2) . .
O1 Cl1 O2 110.3(2) . .
O4 Cl1 O2 108.7(2) . .
C11 S3 C10 97.0(2) . .
C8 N9 C4 107.1(3) . .
C8 N9 C9 127.4(3) . .
C4 N9 C9 125.4(3) . .
C2 N3 C4 111.5(3) . .
N6 C6 N1 119.8(3) . .
N6 C6 C5 122.6(4) . .
N1 C6 C5 117.5(3) . .
C11 N10 Ag1 157.5(4) . 8
N9 C9 C10 112.1(3) . .
N3 C4 N9 127.1(3) . .
N3 C4 C5 127.3(4) . .
N9 C4 C5 105.5(3) . .
C4 C5 N7 110.5(3) . .
C4 C5 C6 116.6(4) . .
N7 C5 C6 132.9(4) . .
C8 N7 C5 103.8(3) . .
C8 N7 Ag1 120.7(3) . 4_656
C5 N7 Ag1 132.8(3) . 4_656
C6 N1 C2 119.1(3) . .
C6 N1 Ag1 120.9(2) . .
C2 N1 Ag1 114.7(3) . .
N3 C2 N1 127.8(4) . .
N7 C8 N9 113.1(3) . .
C9 C10 S3 113.8(3) . .
N10 C11 S3 179.3(5) . .

loop_
_geom_bond_atom_site_label_1
_geom_bond_atom_site_label_2
_geom_bond_distance
_geom_bond_site_symmetry_2
Ag1 N7 2.194(3) 4_646
Ag1 N1 2.219(3) .
Ag1 N10 2.363(4) 8_456
Cl1 O3 1.432(4) .
Cl1 O1 1.434(3) .
Cl1 O4 1.438(3) .
Cl1 O2 1.444(3) .
S3 C11 1.697(5) .
S3 C10 1.830(4) .
N9 C8 1.349(5) .
N9 C4 1.373(5) .
N9 C9 1.465(5) .
N3 C2 1.327(5) .
N3 C4 1.340(5) .
N6 C6 1.340(5) .
C6 N1 1.350(5) .
C6 C5 1.413(5) .
N10 C11 1.139(6) .
N10 Ag1 2.363(4) 8
C9 C10 1.515(6) .
C4 C5 1.385(5) .
C5 N7 1.387(5) .
N7 C8 1.334(5) .
N7 Ag1 2.194(3) 4_656
N1 C2 1.361(5) .

loop_
_geom_torsion_atom_site_label_1
_geom_torsion_atom_site_label_2
_geom_torsion_atom_site_label_3
_geom_torsion_atom_site_label_4
_geom_torsion
_geom_torsion_site_symmetry_1
_geom_torsion_site_symmetry_4
C8 N9 C9 C10 -103.1(4) . .
C4 N9 C9 C10 71.8(5) . .
C2 N3 C4 N9 -179.4(4) . .
C2 N3 C4 C5 2.4(6) . .
C8 N9 C4 N3 -179.4(4) . .
C9 N9 C4 N3 4.8(6) . .
C8 N9 C4 C5 -0.9(4) . .
C9 N9 C4 C5 -176.7(3) . .
N3 C4 C5 N7 179.6(4) . .
N9 C4 C5 N7 1.1(4) . .
N3 C4 C5 C6 -0.7(6) . .
N9 C4 C5 C6 -179.2(3) . .
N6 C6 C5 C4 177.0(3) . .
N1 C6 C5 C4 -3.2(5) . .
N6 C6 C5 N7 -3.4(7) . .
N1 C6 C5 N7 176.5(4) . .
C4 C5 N7 C8 -0.9(4) . .
C6 C5 N7 C8 179.5(4) . .
C4 C5 N7 Ag1 159.7(3) . 4_656
C6 C5 N7 Ag1 -20.0(6) . 4_656
N6 C6 N1 C2 -175.2(4) . .
C5 C6 N1 C2 4.9(5) . .
N6 C6 N1 Ag1 32.0(5) . .
C5 C6 N1 Ag1 -147.9(3) . .
N7 Ag1 N1 C6 167.4(3) 4_646 .
N10 Ag1 N1 C6 2.2(3) 8_456 .
N7 Ag1 N1 C2 13.4(4) 4_646 .
N10 Ag1 N1 C2 -151.8(3) 8_456 .
C4 N3 C2 N1 -0.4(6) . .
C6 N1 C2 N3 -3.3(6) . .
Ag1 N1 C2 N3 151.1(4) . .
C5 N7 C8 N9 0.3(4) . .
Ag1 N7 C8 N9 -163.2(3) 4_656 .
C4 N9 C8 N7 0.4(5) . .
C9 N9 C8 N7 176.1(3) . .
N9 C9 C10 S3 65.4(4) . .
C11 S3 C10 C9 68.5(3) . .
Ag1 N10 C11 S3 -162(40) 8 .
C10 S3 C11 N10 63(41) . .
